data_7227010
loop_
_publ_author_name
'Nicolas, Ir\`ene'
'Jeannin, Olivier'
'Pichon, Delphine'
'Fourmigu\'e, Marc'

_publ_section_title
;
 Dibromohydantoins as halogen bond (XB) donors: a route toward the
 introduction of chirality in halogen bonded systems
;
_journal_issue 48
_journal_name_full CrystEngComm
_journal_page_first 9325
_journal_paper_doi 10.1039/C6CE02175A
_journal_volume 18
_journal_year 2016
_chemical_absolute_configuration syn
_chemical_formula_moiety 'C7 H10 Br2 N2 O2, C7 H7 N O2'
_chemical_formula_sum 'C14 H17 Br2 N3 O4'
_chemical_formula_weight 451.12
_chemical_melting_point 370.5(5)
_chemical_name_systematic (N,N'-Dibromo-(S)-5-isobutylhydantoin)(methylisonicotinate)
_space_group_IT_number 19
_symmetry_cell_setting orthorhombic
_symmetry_Int_Tables_number 19
_symmetry_space_group_name_Hall 'P 2ac 2ab'
_symmetry_space_group_name_H-M 'P 21 21 21'
_atom_sites_solution_hydrogens geom
_atom_sites_solution_primary 'direct - structure invariant direct methods'
_atom_sites_solution_secondary 'direct - structure invariant direct methods'
_audit_conform_dict_location ftp://ftp.iucr.org/pub/cif_core.dic
_audit_conform_dict_name cif_core.dic
_audit_conform_dict_version 2.4.3
_audit_creation_date 2016-10-12T09:49:02-00:00
_audit_creation_method 'WinGX routine CIF_UPDATE'
_audit_update_record
;
2016-10-14 deposited with the CCDC.
2016-11-07 downloaded from the CCDC.
;
_cell_angle_alpha 90
_cell_angle_beta 90
_cell_angle_gamma 90
_cell_formula_units_Z 4
_cell_length_a 6.5779(5)
_cell_length_b 7.9462(5)
_cell_length_c 32.486(2)
_cell_measurement_reflns_used 5749
_cell_measurement_temperature 150(2)
_cell_measurement_theta_max 27.39
_cell_measurement_theta_min 2.51
_cell_measurement_wavelength 0.71073
_cell_volume 1698.0(2)
_computing_cell_refinement 'SAINT V8.27B integration software'
_computing_data_collection 'Bruker APEX2 software'
_computing_data_reduction 'SORTAV (Blessing, 1995)'
_computing_molecular_graphics 'Ortep for Windows (Farrugia, 2012)'
_computing_publication_material 'WinGX publication routines (Farrugia, 2012)'
_computing_structure_refinement 'SHELXL-2014/7 (Sheldrick, 2014)'
_computing_structure_solution 'SIR-92 (Altomare et al., 1994)'
_diffrn_ambient_temperature 150(2)
_diffrn_detector '(CMOS) PHOTON 100'
_diffrn_measured_fraction_theta_full 0.999
_diffrn_measured_fraction_theta_max 0.998
_diffrn_measurement_device '\k-geometry diffractometer'
_diffrn_measurement_device_type 'D8 VENTURE Bruker AXS'
_diffrn_measurement_method 'rotation images'
_diffrn_orient_matrix_UB_11 0.090828
_diffrn_orient_matrix_UB_12 0.043616
_diffrn_orient_matrix_UB_13 -0.02226
_diffrn_orient_matrix_UB_21 0.101109
_diffrn_orient_matrix_UB_22 0.03645
_diffrn_orient_matrix_UB_23 0.021188
_diffrn_orient_matrix_UB_31 0.068108
_diffrn_orient_matrix_UB_32 -0.112277
_diffrn_orient_matrix_UB_33 -0.001769
_diffrn_radiation_monochromator 'multilayer monochromator'
_diffrn_radiation_probe x-ray
_diffrn_radiation_source 'Incoatec microfocus sealed tube'
_diffrn_radiation_type MoK\a
_diffrn_radiation_wavelength 0.71073
_diffrn_reflns_av_R_equivalents 0.0503
_diffrn_reflns_av_unetI/netI 0.0545
_diffrn_reflns_Laue_measured_fraction_full 0.999
_diffrn_reflns_Laue_measured_fraction_max 0.998
_diffrn_reflns_limit_h_max 7
_diffrn_reflns_limit_h_min -8
_diffrn_reflns_limit_k_max 10
_diffrn_reflns_limit_k_min -9
_diffrn_reflns_limit_l_max 41
_diffrn_reflns_limit_l_min -42
_diffrn_reflns_number 13213
_diffrn_reflns_point_group_measured_fraction_full 0.997
_diffrn_reflns_point_group_measured_fraction_max 0.994
_diffrn_reflns_reduction_process
;
        Scaled and merged with Sortav
        R.H. Blessing, (1987) Cryst. Rev. 1, 3-58
        R.H. Blessing, (1989) J. Appl. Cryst. 22, 396-397
;
_diffrn_reflns_theta_full 25.242
_diffrn_reflns_theta_max 27.473
_diffrn_reflns_theta_min 2.508
_diffrn_standards_number 0
_exptl_absorpt_coefficient_mu 4.796
_exptl_absorpt_correction_T_max 0.746
_exptl_absorpt_correction_T_min 0.587
_exptl_absorpt_correction_type multi-scan
_exptl_absorpt_process_details
;
SADABS-2012/1 - Bruker AXS area detector scaling and absorption correction
;
_exptl_crystal_colour colorless
_exptl_crystal_density_diffrn 1.765
_exptl_crystal_density_method 'not measured'
_exptl_crystal_description prism
_exptl_crystal_F_000 896
_exptl_crystal_recrystallization_method 'Re-crystallisation from solvent: 1,2-dichloroethane / Hexane'
_exptl_crystal_size_max 0.11
_exptl_crystal_size_mid 0.05
_exptl_crystal_size_min 0.01
_refine_diff_density_max 0.405
_refine_diff_density_min -0.42
_refine_diff_density_rms 0.089
_refine_ls_abs_structure_details
;
 Flack x determined using 1242 quotients [(I+)-(I-)]/[(I+)+(I-)]
 (Parsons, Flack and Wagner, Acta Cryst. B69 (2013) 249-259).
;
_refine_ls_abs_structure_Flack 0.011(8)
_refine_ls_extinction_method none
_refine_ls_goodness_of_fit_ref 1.048
_refine_ls_hydrogen_treatment constr
_refine_ls_matrix_type full
_refine_ls_number_constraints 0
_refine_ls_number_parameters 211
_refine_ls_number_reflns 3881
_refine_ls_number_restraints 0
_refine_ls_restrained_S_all 1.048
_refine_ls_R_factor_all 0.0436
_refine_ls_R_factor_gt 0.0313
_refine_ls_shift/su_max 0.002
_refine_ls_shift/su_mean 0
_refine_ls_structure_factor_coef Fsqd
_refine_ls_weighting_details 'w=1/[\s^2^(Fo^2^)+(0.0126P)^2^] where P=(Fo^2^+2Fc^2^)/3'
_refine_ls_weighting_scheme calc
_refine_ls_wR_factor_gt 0.0545
_refine_ls_wR_factor_ref 0.0574
_reflns_Friedel_coverage 0.701
_reflns_Friedel_fraction_full 0.995
_reflns_Friedel_fraction_max 0.988
_reflns_number_gt 3351
_reflns_number_total 3881
_reflns_threshold_expression 'I > 2\s(I)'
_cod_data_source_file c6ce02175a1.cif
_cod_data_source_block shelx
_cod_depositor_comments
;
The following automatic conversions were performed:

'_chemical_melting_point' value '370-371' was changed to '370.5(5)' -
the average value was taken and precision was estimated.

Automatic conversion script
Id: cif_fix_values 4268 2015-11-12 08:31:59Z antanas 

 Adding full bibliography for 7227007--7227011.cif.
;
_cod_database_code 7227010

loop_
_symmetry_equiv_pos_as_xyz
'x, y, z'
'-x+1/2, -y, z+1/2'
'x+1/2, -y+1/2, -z'
'-x, y+1/2, -z+1/2'

loop_
_atom_site_label
_atom_site_type_symbol
_atom_site_fract_x
_atom_site_fract_y
_atom_site_fract_z
_atom_site_U_iso_or_equiv
_atom_site_adp_type
_atom_site_occupancy
_atom_site_site_symmetry_order
_atom_site_calc_flag
_atom_site_refinement_flags_posn
_atom_site_refinement_flags_adp
Br01 Br 0.02318(8) 0.37227(5) 0.83862(2) 0.02229(12) Uani 1 1 d . .
Br02 Br 0.02187(7) -0.23518(5) 0.93022(2) 0.01870(11) Uani 1 1 d . .
O4 O 0.0329(5) -0.8933(3) 1.08184(9) 0.0233(7) Uani 1 1 d . .
O2 O -0.0861(4) -0.2756(4) 0.83130(9) 0.0217(7) Uani 1 1 d . .
O3 O 0.0771(5) -0.6767(4) 1.12594(10) 0.0278(8) Uani 1 1 d . .
N2 N 0.0570(6) 0.1433(4) 0.84618(11) 0.0188(9) Uani 1 1 d . .
N3 N 0.0428(6) -0.4058(4) 0.98744(11) 0.0215(9) Uani 1 1 d . .
O1 O 0.0856(5) 0.1572(4) 0.91730(10) 0.0283(9) Uani 1 1 d . .
N1 N 0.0013(7) -0.0889(4) 0.88294(10) 0.0182(8) Uani 1 1 d . .
C10 C 0.0521(6) -0.6211(5) 1.05425(13) 0.0176(9) Uani 1 1 d . .
C3 C -0.0310(7) 0.0226(5) 0.81718(12) 0.0162(9) Uani 1 1 d . .
H012 H -0.1719 0.0592 0.81 0.019 Uiso 1 1 calc R U
C11 C 0.0364(7) -0.4494(5) 1.05990(13) 0.0211(10) Uani 1 1 d . .
H013 H 0.0297 -0.4032 1.0868 0.025 Uiso 1 1 calc R U
C12 C 0.0308(7) -0.3456(5) 1.02561(13) 0.0206(10) Uani 1 1 d . .
H014 H 0.0178 -0.2275 1.0295 0.025 Uiso 1 1 calc R U
C2 C -0.0425(6) -0.1364(5) 0.84368(13) 0.0177(9) Uani 1 1 d . .
C7 C 0.3869(8) -0.1546(6) 0.81175(15) 0.0280(12) Uani 1 1 d . .
H01A H 0.3469 -0.124 0.8398 0.042 Uiso 1 1 calc R U
H01B H 0.5347 -0.1692 0.8105 0.042 Uiso 1 1 calc R U
H01C H 0.32 -0.2601 0.8039 0.042 Uiso 1 1 calc R U
C5 C 0.3229(7) -0.0150(6) 0.78204(14) 0.0208(10) Uani 1 1 d . .
H017 H 0.3761 0.0945 0.7927 0.025 Uiso 1 1 calc R U
C13 C 0.0562(7) -0.7310(5) 1.09168(14) 0.0198(10) Uani 1 1 d . .
C1 C 0.0503(7) 0.0833(5) 0.88598(14) 0.0204(10) Uani 1 1 d . .
C4 C 0.0921(7) -0.0004(5) 0.77743(14) 0.0197(10) Uani 1 1 d . .
H02A H 0.0423 -0.103 0.7634 0.024 Uiso 1 1 calc R U
H02B H 0.0628 0.0962 0.7591 0.024 Uiso 1 1 calc R U
C9 C 0.0653(7) -0.6829(5) 1.01453(14) 0.0256(12) Uani 1 1 d . .
H021 H 0.0765 -0.8005 1.0099 0.031 Uiso 1 1 calc R U
C6 C 0.4178(8) -0.0476(7) 0.73978(15) 0.0344(14) Uani 1 1 d . .
H02C H 0.3784 -0.1597 0.7301 0.052 Uiso 1 1 calc R U
H02D H 0.5662 -0.0412 0.742 0.052 Uiso 1 1 calc R U
H02E H 0.3696 0.0374 0.7202 0.052 Uiso 1 1 calc R U
C8 C 0.0621(8) -0.5726(5) 0.98181(15) 0.0296(13) Uani 1 1 d . .
H023 H 0.0737 -0.6155 0.9546 0.036 Uiso 1 1 calc R U
C14 C 0.0277(8) -1.0101(5) 1.11578(13) 0.0250(11) Uani 1 1 d . .
H14A H 0.1628 -1.0598 1.1196 0.037 Uiso 1 1 calc R U
H14B H -0.071 -1.0994 1.1099 0.037 Uiso 1 1 calc R U
H14C H -0.0123 -0.9506 1.1409 0.037 Uiso 1 1 calc R U

loop_
_atom_site_aniso_label
_atom_site_aniso_U_11
_atom_site_aniso_U_22
_atom_site_aniso_U_33
_atom_site_aniso_U_23
_atom_site_aniso_U_13
_atom_site_aniso_U_12
Br01 0.0263(3) 0.01081(19) 0.0298(2) 0.00170(17) -0.0015(3) -0.0009(2)
Br02 0.0206(2) 0.0184(2) 0.0171(2) 0.00191(17) 0.0002(2) 0.0025(2)
O4 0.0327(19) 0.0146(14) 0.0226(17) 0.0031(12) -0.0028(16) 0.0011(16)
O2 0.0256(17) 0.0124(15) 0.0271(19) 0.0000(13) -0.0048(14) -0.0065(13)
O3 0.044(2) 0.0207(16) 0.0191(19) 0.0002(13) -0.0028(16) 0.0001(14)
N2 0.028(2) 0.0070(16) 0.021(2) -0.0016(14) -0.0051(17) -0.0017(16)
N3 0.025(2) 0.0194(18) 0.020(2) 0.0015(14) -0.0007(19) 0.0033(17)
O1 0.046(2) 0.0193(17) 0.0191(19) -0.0081(14) -0.0058(16) 0.0046(15)
N1 0.027(2) 0.0114(16) 0.0166(18) 0.0024(13) -0.003(2) -0.0027(17)
C10 0.013(2) 0.017(2) 0.023(2) 0.0028(18) 0.0004(19) 0.0017(19)
C3 0.020(2) 0.0109(19) 0.017(2) 0.0002(15) -0.004(2) -0.0010(19)
C11 0.026(3) 0.023(2) 0.014(2) -0.0023(16) -0.003(2) 0.004(2)
C12 0.027(3) 0.015(2) 0.020(2) 0.0017(16) 0.000(2) 0.000(2)
C2 0.015(2) 0.016(2) 0.022(2) 0.0037(18) 0.002(2) -0.0007(19)
C7 0.020(3) 0.033(3) 0.031(3) 0.003(2) -0.001(2) 0.005(2)
C5 0.026(3) 0.018(2) 0.019(3) 0.000(2) 0.002(2) -0.005(2)
C13 0.015(2) 0.019(2) 0.025(3) 0.0040(19) -0.0005(19) 0.002(2)
C1 0.020(3) 0.018(2) 0.023(2) 0.0001(18) -0.001(2) 0.0037(18)
C4 0.031(3) 0.011(2) 0.017(3) 0.0022(18) -0.005(2) 0.0012(19)
C9 0.040(3) 0.015(2) 0.022(3) -0.0027(18) -0.001(2) 0.003(2)
C6 0.033(3) 0.041(3) 0.030(3) 0.000(2) 0.011(3) -0.004(2)
C8 0.049(4) 0.023(3) 0.017(3) -0.0030(19) 0.002(2) 0.000(2)
C14 0.033(3) 0.014(2) 0.028(3) 0.0073(18) -0.005(3) 0.001(2)

loop_
_atom_type_symbol
_atom_type_description
_atom_type_scat_dispersion_real
_atom_type_scat_dispersion_imag
_atom_type_scat_source
C C 0.0033 0.0016 'International Tables Vol C Tables 4.2.6.8 and 6.1.1.4'
H H 0 0 'International Tables Vol C Tables 4.2.6.8 and 6.1.1.4'
N N 0.0061 0.0033 'International Tables Vol C Tables 4.2.6.8 and 6.1.1.4'
O O 0.0106 0.006 'International Tables Vol C Tables 4.2.6.8 and 6.1.1.4'
Br Br -0.2901 2.4595 'International Tables Vol C Tables 4.2.6.8 and 6.1.1.4'

loop_
_geom_angle_atom_site_label_1
_geom_angle_atom_site_label_2
_geom_angle_atom_site_label_3
_geom_angle
N1 Br02 N3 178.83(14)
C13 O4 C14 116.2(3)
C1 N2 C3 111.3(3)
C1 N2 Br01 117.4(3)
C3 N2 Br01 120.8(3)
C12 N3 C8 119.1(4)
C12 N3 Br02 122.4(3)
C8 N3 Br02 118.4(3)
C2 N1 C1 112.6(3)
C2 N1 Br02 126.4(3)
C1 N1 Br02 120.8(3)
C11 C10 C9 118.7(4)
C11 C10 C13 118.0(4)
C9 C10 C13 123.3(4)
N2 C3 C2 101.5(3)
N2 C3 C4 114.2(4)
C2 C3 C4 113.7(4)
N2 C3 H012 109
C2 C3 H012 109
C4 C3 H012 109
C10 C11 C12 118.9(4)
C10 C11 H013 120.5
C12 C11 H013 120.5
N3 C12 C11 122.2(4)
N3 C12 H014 118.9
C11 C12 H014 118.9
O2 C2 N1 127.9(4)
O2 C2 C3 125.4(4)
N1 C2 C3 106.7(3)
C5 C7 H01A 109.5
C5 C7 H01B 109.5
H01A C7 H01B 109.5
C5 C7 H01C 109.5
H01A C7 H01C 109.5
H01B C7 H01C 109.5
C7 C5 C4 112.9(4)
C7 C5 C6 109.3(4)
C4 C5 C6 109.3(4)
C7 C5 H017 108.4
C4 C5 H017 108.4
C6 C5 H017 108.4
O3 C13 O4 125.5(4)
O3 C13 C10 123.0(4)
O4 C13 C10 111.5(4)
O1 C1 N2 128.4(4)
O1 C1 N1 125.5(4)
N2 C1 N1 106.1(4)
C5 C4 C3 116.7(4)
C5 C4 H02A 108.1
C3 C4 H02A 108.1
C5 C4 H02B 108.1
C3 C4 H02B 108.1
H02A C4 H02B 107.3
C8 C9 C10 119.5(4)
C8 C9 H021 120.2
C10 C9 H021 120.2
C5 C6 H02C 109.5
C5 C6 H02D 109.5
H02C C6 H02D 109.5
C5 C6 H02E 109.5
H02C C6 H02E 109.5
H02D C6 H02E 109.5
N3 C8 C9 121.6(4)
N3 C8 H023 119.2
C9 C8 H023 119.2
O4 C14 H14A 109.5
O4 C14 H14B 109.5
H14A C14 H14B 109.5
O4 C14 H14C 109.5
H14A C14 H14C 109.5
H14B C14 H14C 109.5

loop_
_geom_bond_atom_site_label_1
_geom_bond_atom_site_label_2
_geom_bond_distance
Br01 N2 1.849(3)
Br02 N1 1.931(3)
Br02 N3 2.305(4)
O4 C13 1.337(5)
O4 C14 1.442(5)
O2 C2 1.211(5)
O3 C13 1.202(5)
N2 C1 1.379(6)
N2 C3 1.464(5)
N3 C12 1.332(5)
N3 C8 1.344(5)
O1 C1 1.197(5)
N1 C2 1.361(5)
N1 C1 1.410(5)
C10 C11 1.380(6)
C10 C9 1.383(6)
C10 C13 1.498(6)
C3 C2 1.531(5)
C3 C4 1.535(6)
C3 H012 1
C11 C12 1.387(6)
C11 H013 0.95
C12 H014 0.95
C7 C5 1.530(6)
C7 H01A 0.98
C7 H01B 0.98
C7 H01C 0.98
C5 C4 1.530(6)
C5 C6 1.530(7)
C5 H017 1
C4 H02A 0.99
C4 H02B 0.99
C9 C8 1.378(6)
C9 H021 0.95
C6 H02C 0.98
C6 H02D 0.98
C6 H02E 0.98
C8 H023 0.95
C14 H14A 0.98
C14 H14B 0.98
C14 H14C 0.98

loop_
_geom_torsion_atom_site_label_1
_geom_torsion_atom_site_label_2
_geom_torsion_atom_site_label_3
_geom_torsion_atom_site_label_4
_geom_torsion
C1 N2 C3 C2 -13.7(5)
Br01 N2 C3 C2 -157.7(3)
C1 N2 C3 C4 -136.4(4)
Br01 N2 C3 C4 79.6(5)
C9 C10 C11 C12 1.2(7)
C13 C10 C11 C12 -179.5(4)
C8 N3 C12 C11 -0.3(8)
Br02 N3 C12 C11 177.7(4)
C10 C11 C12 N3 -1.0(8)
C1 N1 C2 O2 178.5(4)
Br02 N1 C2 O2 3.9(7)
C1 N1 C2 C3 -2.6(5)
Br02 N1 C2 C3 -177.3(3)
N2 C3 C2 O2 -171.6(4)
C4 C3 C2 O2 -48.5(6)
N2 C3 C2 N1 9.5(5)
C4 C3 C2 N1 132.7(4)
C14 O4 C13 O3 1.6(7)
C14 O4 C13 C10 -178.0(4)
C11 C10 C13 O3 -11.4(7)
C9 C10 C13 O3 167.9(4)
C11 C10 C13 O4 168.2(4)
C9 C10 C13 O4 -12.5(6)
C3 N2 C1 O1 -169.9(5)
Br01 N2 C1 O1 -24.6(7)
C3 N2 C1 N1 12.7(5)
Br01 N2 C1 N1 158.0(3)
C2 N1 C1 O1 176.5(5)
Br02 N1 C1 O1 -8.5(7)
C2 N1 C1 N2 -6.0(6)
Br02 N1 C1 N2 169.0(3)
C7 C5 C4 C3 54.7(5)
C6 C5 C4 C3 176.6(4)
N2 C3 C4 C5 43.5(5)
C2 C3 C4 C5 -72.3(5)
C11 C10 C9 C8 -0.2(7)
C13 C10 C9 C8 -179.4(4)
C12 N3 C8 C9 1.4(8)
Br02 N3 C8 C9 -176.7(4)
C10 C9 C8 N3 -1.2(8)
